data_1536141
loop_
_publ_author_name
'Jeitschko, W.'
'Schlueter, M.'

_publ_section_title
;
 The Ternary Rare Earth Ruthenium Gallides R3Ru4Ga15 (R = Y, Tb Er) with a
 New Struture Type, a Further Example of a Large Family of Topologically
 Layered Structures
;
_journal_name_full 'Journal of Solid State Chemistry'
_journal_page_first 27
_journal_page_last 34
_journal_volume 172
_journal_year 2003
_chemical_formula_sum 'Ga15 Ho3 Ru4'
_chemical_name_systematic 'Ho3 Ru4 Ga15'
_space_group_IT_number 62
_symmetry_space_group_name_Hall '-P 2ac 2n'
_symmetry_space_group_name_H-M 'P n m a'
_cell_angle_alpha 90
_cell_angle_beta 90
_cell_angle_gamma 90
_cell_formula_units_Z 4
_cell_length_a 8.717
_cell_length_b 9.564
_cell_length_c 17.659
_cell_volume 1472.220
_citation_journal_id_ASTM JSSCBI
_cod_data_source_file Jeitschko_JSSCBI_2003_638.cif
_cod_data_source_block Ga15Ho3Ru4
_cod_original_cell_volume 1472.22
_cod_database_code 1536141

loop_
_symmetry_equiv_pos_as_xyz
x,y,z
-x+1/2,-y,z+1/2
x+1/2,-y+1/2,-z+1/2
-x,y+1/2,-z
-x,-y,-z
x-1/2,y,-z-1/2
-x-1/2,y-1/2,z-1/2
x,-y-1/2,z

loop_
_atom_site_label
_atom_site_type_symbol
_atom_site_fract_x
_atom_site_fract_y
_atom_site_fract_z
_atom_site_occupancy
_atom_site_U_iso_or_equiv
Ga11 Ga 0.7205 0.25 0.359 0.05 0.0
Ga2 Ga 0.1265 0.0609 0.2528 1 0.0
Ru1 Ru 0.11812 0.00402 0.39028 1 0.0
Ho3 Ho 0.3752 0.25 0.74828 0.95 0.0
Ga10 Ga 0.2218 0.25 0.3588 0.95 0.0
Ga12 Ga 0.3044 0.25 0.9184 0.95 0.0
Ga3 Ga 0.3737 0.0684 0.03303 1 0.0
Ga1 Ga 0.1244 0.08693 0.67187 1 0.0
Ho5 Ho 0.37585 0.25 0.1683 0.95 0.0
Ga14 Ga 0.4512 0.25 0.5775 0.95 0.0
Ga15 Ga 0.9513 0.25 0.5775 0.05 0.0
Ga9 Ga 0.6329 0.25 0.0417 0.05 0.0
Ho4 Ho 0.8752 0.25 0.7485 0.05 0.0
Ga13 Ga 0.805 0.25 0.9182 0.05 0.0
Ga8 Ga 0.1325 0.25 0.04166 0.95 0.0
Ho2 Ho 0.6258 0.25 0.5248 0.05 0.0
Ho6 Ho 0.8759 0.25 0.1682 0.05 0.0
Ga6 Ga 0.0075 0.25 0.1684 0.95 0.0
Ga7 Ga 0.5064 0.25 0.1686 0.05 0.0
Ho1 Ho 0.12575 0.25 0.52487 0.95 0.0
Ru2 Ru 0.13029 0.00498 0.11318 1 0.0
Ga5 Ga 0.3775 0.0616 0.46518 1 0.0
Ga4 Ga 0.3744 0.5774 0.33151 1 0.0
